data_7232178
loop_
_publ_author_name
'Hirahara, Masanari'
'Goto, Hiroki'
'Yamamoto, Rei'
'Yagi, Masayuki'
'Umemura, Yasushi'

_publ_section_title
;
 Photoisomerization and thermal isomerization of ruthenium aqua complexes
 with chloro-substituted asymmetric bidentate ligands
;
_journal_issue 4
_journal_name_full 'RSC Advances'
_journal_page_first 2002
_journal_paper_doi 10.1039/C8RA08943D
_journal_volume 9
_journal_year 2019
_chemical_formula_sum 'C29 H26 Cl N7 O9 Ru'
_chemical_formula_weight 753.09
_chemical_name_systematic
; 
 ? 
;
_space_group_IT_number 2
_symmetry_cell_setting triclinic
_symmetry_space_group_name_Hall '-P 1'
_symmetry_space_group_name_H-M 'P -1'
_atom_sites_solution_hydrogens geom
_atom_sites_solution_primary direct
_atom_sites_solution_secondary difmap
_audit_creation_method SHELXL-97
_audit_update_record
;
2017-04-27 deposited with the CCDC.
2019-01-07 downloaded from the CCDC.
;
_cell_angle_alpha 77.361(3)
_cell_angle_beta 79.622(3)
_cell_angle_gamma 89.260(4)
_cell_formula_units_Z 2
_cell_length_a 8.599(3)
_cell_length_b 8.943(3)
_cell_length_c 20.080(6)
_cell_measurement_reflns_used 324
_cell_measurement_temperature 100
_cell_measurement_theta_max 15.86
_cell_measurement_theta_min 2.24
_cell_volume 1481.5(8)
_computing_structure_refinement 'SHELXL-97 (Sheldrick, 1997)'
_computing_structure_solution 'SHELXS-97 (Sheldrick, 1990)'
_diffrn_ambient_temperature 100
_diffrn_measured_fraction_theta_full 0.990
_diffrn_measured_fraction_theta_max 0.990
_diffrn_measurement_device_type 'Bruker SMART APEX CCD-detector diffractometer'
_diffrn_radiation_monochromator graphite
_diffrn_radiation_source 'fine-focus sealed tube'
_diffrn_radiation_type MoK\a
_diffrn_radiation_wavelength 0.71073
_diffrn_reflns_av_R_equivalents 0.0588
_diffrn_reflns_av_sigmaI/netI 0.0772
_diffrn_reflns_limit_h_max 10
_diffrn_reflns_limit_h_min -10
_diffrn_reflns_limit_k_max 10
_diffrn_reflns_limit_k_min -10
_diffrn_reflns_limit_l_max 24
_diffrn_reflns_limit_l_min -24
_diffrn_reflns_number 13823
_diffrn_reflns_theta_full 25.26
_diffrn_reflns_theta_max 25.26
_diffrn_reflns_theta_min 1.06
_exptl_absorpt_coefficient_mu 0.688
_exptl_absorpt_correction_T_max 1
_exptl_absorpt_correction_T_min 0.623220
_exptl_absorpt_correction_type empirical
_exptl_absorpt_process_details '(SADABS; Sheldrick, G. M., 1996)'
_exptl_crystal_colour 'lusterous dark black'
_exptl_crystal_density_diffrn 1.688
_exptl_crystal_density_method 'not measured'
_exptl_crystal_description block
_exptl_crystal_F_000 764
_exptl_crystal_size_max 0.2
_exptl_crystal_size_mid 0.15
_exptl_crystal_size_min 0.15
_refine_diff_density_max 2.082
_refine_diff_density_min -1.921
_refine_diff_density_rms 0.150
_refine_ls_extinction_method none
_refine_ls_goodness_of_fit_ref 1.073
_refine_ls_hydrogen_treatment mixed
_refine_ls_matrix_type full
_refine_ls_number_parameters 470
_refine_ls_number_reflns 5319
_refine_ls_number_restraints 2
_refine_ls_restrained_S_all 1.073
_refine_ls_R_factor_all 0.1053
_refine_ls_R_factor_gt 0.0707
_refine_ls_shift/su_max 0.000
_refine_ls_shift/su_mean 0.000
_refine_ls_structure_factor_coef Fsqd
_refine_ls_weighting_details 'calc w=1/[\s^2^(Fo^2^)+(0.1242P)^2^+1.6240P] where P=(Fo^2^+2Fc^2^)/3'
_refine_ls_weighting_scheme calc
_refine_ls_wR_factor_gt 0.1830
_refine_ls_wR_factor_ref 0.2038
_reflns_number_gt 3847
_reflns_number_total 5319
_reflns_threshold_expression >2sigma(I)
_cod_data_source_file c8ra08943d2.cif
_cod_data_source_block test3
_cod_original_cell_volume 1481.6(7)
_cod_database_code 7232178

loop_
_symmetry_equiv_pos_as_xyz
'x, y, z'
'-x, -y, -z'

loop_
_atom_site_label
_atom_site_type_symbol
_atom_site_fract_x
_atom_site_fract_y
_atom_site_fract_z
_atom_site_U_iso_or_equiv
_atom_site_adp_type
_atom_site_occupancy
_atom_site_symmetry_multiplicity
_atom_site_calc_flag
_atom_site_refinement_flags
_atom_site_disorder_assembly
_atom_site_disorder_group
Ru1 Ru 0.04383(7) 0.92277(7) 0.25713(3) 0.0305(2) Uani 1 1 d . . .
Cl2 Cl -0.2147(3) 1.1832(3) -0.03293(10) 0.0506(6) Uani 1 1 d . . .
N2 N 0.1394(7) 0.9017(7) 0.3398(3) 0.0346(14) Uani 1 1 d . . .
N3 N 0.1528(7) 0.7157(7) 0.2572(3) 0.0315(13) Uani 1 1 d . . .
N1 N -0.0353(7) 1.1174(7) 0.2893(3) 0.0342(14) Uani 1 1 d . . .
N4 N 0.2230(7) 1.0475(7) 0.1921(3) 0.0316(13) Uani 1 1 d . . .
N5 N -0.0415(7) 0.9700(7) 0.1640(3) 0.0320(14) Uani 1 1 d . . .
O1 O -0.1536(6) 0.8002(6) 0.3269(2) 0.0359(12) Uani 1 1 d D . .
C1 C -0.1205(9) 1.2256(9) 0.2610(4) 0.0431(19) Uani 1 1 d . . .
H1 H -0.1509 1.2182 0.2197 0.052 Uiso 1 1 calc R . .
C11 C 0.2325(9) 0.6728(9) 0.3110(4) 0.0360(17) Uani 1 1 d . . .
C24 C -0.2290(9) 0.9698(9) 0.0857(3) 0.0349(17) Uani 1 1 d . . .
C21 C 0.0396(8) 1.0843(8) 0.1165(3) 0.0294(16) Uani 1 1 d . . .
C6 C 0.1124(9) 1.0106(9) 0.3773(4) 0.0355(17) Uani 1 1 d . . .
C10 C 0.2250(9) 0.7777(9) 0.3579(4) 0.0356(17) Uani 1 1 d . . .
C16 C 0.3656(8) 1.0734(8) 0.2072(4) 0.0333(16) Uani 1 1 d . . .
H16 H 0.3893 1.0186 0.2490 0.040 Uiso 1 1 calc R . .
C20 C 0.1910(9) 1.1275(8) 0.1310(3) 0.0327(16) Uani 1 1 d . . .
C5 C 0.0138(9) 1.1324(9) 0.3493(4) 0.0402(18) Uani 1 1 d . . .
C29 C -0.1722(9) 0.9066(9) 0.1481(4) 0.0385(18) Uani 1 1 d . . .
C15 C 0.1528(9) 0.6250(9) 0.2133(4) 0.0364(17) Uani 1 1 d . . .
H15 H 0.1001 0.6556 0.1762 0.044 Uiso 1 1 calc R . .
C14 C 0.2277(10) 0.4873(9) 0.2204(4) 0.046(2) Uani 1 1 d . . .
H14 H 0.2240 0.4256 0.1889 0.055 Uiso 1 1 calc R . .
C23 C -0.1476(9) 1.0948(9) 0.0419(4) 0.0356(18) Uani 1 1 d . . .
C22 C -0.0121(9) 1.1545(9) 0.0545(4) 0.0366(17) Uani 1 1 d . . .
H22 H 0.0431 1.2376 0.0235 0.044 Uiso 1 1 calc R . .
C27 C -0.3711(10) 0.7089(11) 0.1771(4) 0.048(2) Uani 1 1 d . . .
H27 H -0.4174 0.6198 0.2069 0.057 Uiso 1 1 calc R . .
C7 C 0.1763(11) 0.9936(11) 0.4370(4) 0.052(2) Uani 1 1 d . . .
H7 H 0.1582 1.0662 0.4641 0.063 Uiso 1 1 calc R . .
C25 C -0.3598(10) 0.8967(10) 0.0734(4) 0.045(2) Uani 1 1 d . . .
H25 H -0.3991 0.9373 0.0332 0.053 Uiso 1 1 calc R . .
C19 C 0.2967(9) 1.2346(9) 0.0859(4) 0.0357(17) Uani 1 1 d . . .
H19 H 0.2705 1.2895 0.0446 0.043 Uiso 1 1 calc R . .
C9 C 0.2906(10) 0.7595(11) 0.4171(4) 0.051(2) Uani 1 1 d . . .
H9 H 0.3500 0.6742 0.4305 0.062 Uiso 1 1 calc R . .
C17 C 0.4766(9) 1.1746(9) 0.1650(4) 0.0430(19) Uani 1 1 d . . .
H17 H 0.5740 1.1874 0.1773 0.052 Uiso 1 1 calc R . .
C28 C -0.2476(9) 0.7761(9) 0.1926(4) 0.0398(18) Uani 1 1 d . . .
H28 H -0.2119 0.7349 0.2337 0.048 Uiso 1 1 calc R . .
C18 C 0.4409(10) 1.2592(10) 0.1026(4) 0.046(2) Uani 1 1 d . . .
H18 H 0.5135 1.3310 0.0730 0.055 Uiso 1 1 calc R . .
C4 C -0.0291(11) 1.2546(10) 0.3783(4) 0.052(2) Uani 1 1 d . . .
H4 H 0.0052 1.2641 0.4186 0.062 Uiso 1 1 calc R . .
C26 C -0.4319(10) 0.7710(12) 0.1166(4) 0.053(2) Uani 1 1 d . . .
H26 H -0.5197 0.7260 0.1068 0.064 Uiso 1 1 calc R . .
C8 C 0.2664(10) 0.8695(11) 0.4559(4) 0.052(2) Uani 1 1 d . . .
H8 H 0.3115 0.8595 0.4954 0.063 Uiso 1 1 calc R . .
C13 C 0.3076(10) 0.4420(10) 0.2740(4) 0.050(2) Uani 1 1 d . . .
H13 H 0.3596 0.3495 0.2793 0.059 Uiso 1 1 calc R . .
C12 C 0.3104(9) 0.5349(10) 0.3204(4) 0.044(2) Uani 1 1 d . . .
H12 H 0.3637 0.5055 0.3574 0.053 Uiso 1 1 calc R . .
C2 C -0.1686(12) 1.3508(11) 0.2885(5) 0.060(3) Uani 1 1 d . . .
H2 H -0.2309 1.4246 0.2665 0.073 Uiso 1 1 calc R . .
C3 C -0.1236(12) 1.3634(10) 0.3474(5) 0.064(3) Uani 1 1 d . . .
H3 H -0.1561 1.4457 0.3674 0.077 Uiso 1 1 calc R . .
N6 N 0.5742(8) 0.0519(10) 0.3574(4) 0.053(2) Uani 1 1 d . . .
O3 O 0.6330(7) 0.0155(7) 0.4116(3) 0.0532(15) Uani 1 1 d . . .
O4 O 0.4906(7) 0.1660(8) 0.3493(3) 0.0662(18) Uani 1 1 d . . .
O2 O 0.6017(7) -0.0264(8) 0.3115(3) 0.0612(18) Uani 1 1 d . . .
O6 O 0.8681(9) 0.7180(8) 0.4616(3) 0.0653(18) Uani 1 1 d . . .
N7B N 0.9174(15) 0.6025(15) 0.4776(6) 0.032(3) Uani 0.483(7) 1 d P A 11
O7A O 0.7558(15) 0.4141(15) 0.1286(7) 0.069(4) Uani 0.517(7) 1 d P A 12
O5 O 0.8239(18) 0.5132(12) 0.0310(6) 0.159(5) Uani 1 1 d . . .
O8A O 1.0010(17) 0.4865(15) 0.0991(7) 0.074(4) Uani 0.517(7) 1 d P A 12
N7A N 0.8656(18) 0.4728(15) 0.0838(7) 0.047(4) Uani 0.517(7) 1 d P A 12
O7B O 0.922(2) 0.5399(17) 0.5377(7) 0.076(5) Uani 0.483(7) 1 d P . 11
O8B O 0.985(2) 0.5451(19) 0.4321(7) 0.081(5) Uani 0.483(7) 1 d P . 11
O9B O 0.543(4) 0.659(7) 0.5448(13) 0.118(12) Uani 0.62(8) 1 d P B -1
O9A O 0.588(3) 0.749(6) 0.523(2) 0.060(12) Uani 0.38(8) 1 d P B 1
H1A H -0.162(17) 0.692(4) 0.331(8) 0.15(6) Uiso 1 1 d D . .
H1B H -0.244(6) 0.864(7) 0.325(4) 0.04(2) Uiso 1 1 d D . .

loop_
_atom_site_aniso_label
_atom_site_aniso_U_11
_atom_site_aniso_U_22
_atom_site_aniso_U_33
_atom_site_aniso_U_23
_atom_site_aniso_U_13
_atom_site_aniso_U_12
Ru1 0.0423(4) 0.0377(4) 0.0157(3) -0.0060(2) -0.0166(2) 0.0022(2)
Cl2 0.0664(14) 0.0674(14) 0.0252(10) -0.0093(9) -0.0298(9) 0.0179(11)
N2 0.029(3) 0.050(4) 0.026(3) -0.011(3) -0.004(3) 0.000(3)
N3 0.041(4) 0.036(3) 0.020(3) -0.006(2) -0.011(3) 0.003(3)
N1 0.033(3) 0.043(4) 0.027(3) -0.009(3) -0.006(3) -0.005(3)
N4 0.040(4) 0.038(3) 0.026(3) -0.015(3) -0.019(3) 0.005(3)
N5 0.039(3) 0.033(3) 0.030(3) -0.009(3) -0.020(3) 0.001(3)
O1 0.039(3) 0.047(3) 0.024(3) -0.008(2) -0.012(2) -0.005(3)
C1 0.046(5) 0.051(5) 0.038(5) -0.019(4) -0.013(4) 0.011(4)
C11 0.040(4) 0.048(5) 0.019(4) 0.000(3) -0.012(3) 0.001(3)
C24 0.042(4) 0.050(5) 0.020(4) -0.014(3) -0.017(3) 0.014(4)
C21 0.044(4) 0.030(4) 0.017(3) -0.006(3) -0.012(3) 0.006(3)
C6 0.038(4) 0.042(4) 0.028(4) -0.013(3) -0.001(3) -0.011(3)
C10 0.035(4) 0.046(5) 0.025(4) -0.001(3) -0.012(3) -0.011(3)
C16 0.028(4) 0.043(4) 0.033(4) -0.007(3) -0.016(3) 0.003(3)
C20 0.044(4) 0.038(4) 0.018(3) -0.006(3) -0.011(3) 0.004(3)
C5 0.046(5) 0.052(5) 0.021(4) -0.008(3) -0.001(3) -0.005(4)
C29 0.036(4) 0.059(5) 0.029(4) -0.019(4) -0.016(3) 0.009(4)
C15 0.045(5) 0.046(5) 0.019(4) -0.006(3) -0.007(3) -0.009(4)
C14 0.060(6) 0.037(4) 0.038(5) -0.013(4) 0.000(4) 0.008(4)
C23 0.039(4) 0.054(5) 0.022(4) -0.015(3) -0.021(3) 0.014(4)
C22 0.048(5) 0.045(4) 0.019(3) -0.005(3) -0.013(3) 0.010(4)
C27 0.049(5) 0.066(6) 0.035(4) -0.015(4) -0.019(4) -0.009(4)
C7 0.058(6) 0.080(7) 0.024(4) -0.018(4) -0.013(4) -0.018(5)
C25 0.052(5) 0.058(5) 0.035(4) -0.016(4) -0.031(4) 0.012(4)
C19 0.042(4) 0.045(4) 0.021(4) -0.007(3) -0.008(3) 0.001(3)
C9 0.055(5) 0.073(6) 0.028(4) 0.002(4) -0.027(4) 0.000(4)
C17 0.034(4) 0.057(5) 0.045(5) -0.025(4) -0.008(4) -0.005(4)
C28 0.050(5) 0.051(5) 0.025(4) -0.010(3) -0.022(3) -0.006(4)
C18 0.053(5) 0.057(5) 0.027(4) -0.009(4) -0.007(4) -0.007(4)
C4 0.075(6) 0.040(5) 0.039(5) -0.015(4) 0.003(4) -0.014(4)
C26 0.041(5) 0.088(7) 0.040(5) -0.018(5) -0.025(4) -0.001(5)
C8 0.057(6) 0.081(7) 0.025(4) -0.011(4) -0.023(4) -0.019(5)
C13 0.055(5) 0.045(5) 0.043(5) 0.000(4) -0.006(4) 0.014(4)
C12 0.039(5) 0.053(5) 0.036(4) 0.002(4) -0.007(4) 0.003(4)
C2 0.061(6) 0.048(5) 0.065(7) -0.003(5) 0.000(5) -0.002(4)
C3 0.078(7) 0.038(5) 0.067(7) -0.020(5) 0.022(6) -0.007(5)
N6 0.024(4) 0.083(6) 0.048(5) 0.003(4) -0.018(3) -0.001(4)
O3 0.054(4) 0.076(4) 0.035(3) -0.007(3) -0.026(3) -0.001(3)
O4 0.047(4) 0.087(5) 0.061(4) -0.003(4) -0.018(3) 0.018(4)
O2 0.052(4) 0.106(5) 0.036(3) -0.021(3) -0.029(3) 0.008(4)
O6 0.099(5) 0.061(4) 0.038(4) -0.001(3) -0.033(3) -0.001(4)
N7B 0.046(8) 0.031(7) 0.024(7) -0.015(6) -0.010(6) 0.006(6)
O7A 0.054(8) 0.072(9) 0.078(10) -0.013(7) -0.007(7) -0.031(7)
O5 0.270(15) 0.103(8) 0.114(9) 0.000(7) -0.088(10) -0.004(9)
O8A 0.087(10) 0.079(9) 0.069(9) -0.035(7) -0.022(7) -0.036(8)
N7A 0.069(10) 0.043(8) 0.024(7) -0.001(6) -0.003(7) -0.016(7)
O7B 0.123(13) 0.072(10) 0.033(7) 0.009(7) -0.038(8) 0.008(9)
O8B 0.115(13) 0.088(11) 0.044(8) -0.016(8) -0.021(9) 0.015(10)
O9B 0.111(17) 0.17(3) 0.059(10) 0.020(17) -0.044(10) 0.04(2)
O9A 0.072(14) 0.08(2) 0.030(16) -0.012(13) -0.015(11) 0.010(13)

loop_
_atom_type_symbol
_atom_type_description
_atom_type_scat_dispersion_real
_atom_type_scat_dispersion_imag
_atom_type_scat_source
C C 0.0033 0.0016 'International Tables Vol C Tables 4.2.6.8 and 6.1.1.4'
H H 0.0000 0.0000 'International Tables Vol C Tables 4.2.6.8 and 6.1.1.4'
N N 0.0061 0.0033 'International Tables Vol C Tables 4.2.6.8 and 6.1.1.4'
O O 0.0106 0.0060 'International Tables Vol C Tables 4.2.6.8 and 6.1.1.4'
Cl Cl 0.1484 0.1585 'International Tables Vol C Tables 4.2.6.8 and 6.1.1.4'
Ru Ru -1.2594 0.8363 'International Tables Vol C Tables 4.2.6.8 and 6.1.1.4'

loop_
_geom_angle_atom_site_label_1
_geom_angle_atom_site_label_2
_geom_angle_atom_site_label_3
_geom_angle
_geom_angle_site_symmetry_3
N2 Ru1 N4 95.5(2) .
N2 Ru1 N1 79.9(2) .
N4 Ru1 N1 89.0(2) .
N2 Ru1 N3 79.9(2) .
N4 Ru1 N3 94.7(2) .
N1 Ru1 N3 159.7(2) .
N2 Ru1 N5 173.0(2) .
N4 Ru1 N5 78.2(2) .
N1 Ru1 N5 96.8(2) .
N3 Ru1 N5 103.5(2) .
N2 Ru1 O1 84.9(2) .
N4 Ru1 O1 177.1(2) .
N1 Ru1 O1 88.3(2) .
N3 Ru1 O1 88.2(2) .
N5 Ru1 O1 101.3(2) .
C10 N2 C6 122.8(6) .
C10 N2 Ru1 118.8(5) .
C6 N2 Ru1 118.4(5) .
C15 N3 C11 119.0(6) .
C15 N3 Ru1 128.5(5) .
C11 N3 Ru1 112.5(5) .
C1 N1 C5 117.4(7) .
C1 N1 Ru1 129.5(5) .
C5 N1 Ru1 113.1(5) .
C20 N4 C16 117.3(6) .
C20 N4 Ru1 116.5(5) .
C16 N4 Ru1 125.8(5) .
C21 N5 C29 118.3(6) .
C21 N5 Ru1 112.8(4) .
C29 N5 Ru1 128.7(5) .
Ru1 O1 H1A 118(9) .
Ru1 O1 H1B 108(5) .
H1A O1 H1B 122(10) .
N1 C1 C2 124.1(8) .
N1 C1 H1 117.9 .
C2 C1 H1 117.9 .
N3 C11 C12 120.7(7) .
N3 C11 C10 115.8(6) .
C12 C11 C10 123.5(7) .
C23 C24 C25 125.5(6) .
C23 C24 C29 117.3(7) .
C25 C24 C29 117.2(7) .
N5 C21 C22 123.1(7) .
N5 C21 C20 115.5(6) .
C22 C21 C20 121.3(6) .
N2 C6 C7 118.4(8) .
N2 C6 C5 113.7(6) .
C7 C6 C5 127.9(7) .
N2 C10 C9 119.4(7) .
N2 C10 C11 113.0(6) .
C9 C10 C11 127.5(8) .
N4 C16 C17 123.9(7) .
N4 C16 H16 118.0 .
C17 C16 H16 118.0 .
N4 C20 C19 122.2(7) .
N4 C20 C21 113.6(6) .
C19 C20 C21 124.1(6) .
C4 C5 N1 120.9(8) .
C4 C5 C6 124.1(7) .
N1 C5 C6 114.9(7) .
N5 C29 C28 119.7(6) .
N5 C29 C24 121.2(7) .
C28 C29 C24 119.1(7) .
N3 C15 C14 122.6(7) .
N3 C15 H15 118.7 .
C14 C15 H15 118.7 .
C13 C14 C15 119.3(8) .
C13 C14 H14 120.3 .
C15 C14 H14 120.3 .
C22 C23 C24 122.7(6) .
C22 C23 Cl2 117.4(6) .
C24 C23 Cl2 119.9(5) .
C23 C22 C21 117.1(7) .
C23 C22 H22 121.5 .
C21 C22 H22 121.5 .
C28 C27 C26 121.2(8) .
C28 C27 H27 119.4 .
C26 C27 H27 119.4 .
C8 C7 C6 119.8(8) .
C8 C7 H7 120.1 .
C6 C7 H7 120.1 .
C26 C25 C24 123.4(7) .
C26 C25 H25 118.3 .
C24 C25 H25 118.3 .
C18 C19 C20 119.3(7) .
C18 C19 H19 120.3 .
C20 C19 H19 120.3 .
C8 C9 C10 118.9(8) .
C8 C9 H9 120.5 .
C10 C9 H9 120.5 .
C16 C17 C18 118.4(7) .
C16 C17 H17 120.8 .
C18 C17 H17 120.8 .
C27 C28 C29 120.9(7) .
C27 C28 H28 119.5 .
C29 C28 H28 119.5 .
C19 C18 C17 118.9(7) .
C19 C18 H18 120.6 .
C17 C18 H18 120.6 .
C5 C4 C3 119.3(9) .
C5 C4 H4 120.4 .
C3 C4 H4 120.4 .
C25 C26 C27 118.2(8) .
C25 C26 H26 120.9 .
C27 C26 H26 120.9 .
C7 C8 C9 120.5(7) .
C7 C8 H8 119.7 .
C9 C8 H8 119.7 .
C14 C13 C12 119.3(8) .
C14 C13 H13 120.3 .
C12 C13 H13 120.3 .
C13 C12 C11 119.1(7) .
C13 C12 H12 120.5 .
C11 C12 H12 120.5 .
C3 C2 C1 118.3(9) .
C3 C2 H2 120.8 .
C1 C2 H2 120.8 .
C2 C3 C4 119.9(9) .
C2 C3 H3 120.1 .
C4 C3 H3 120.1 .
O4 N6 O3 119.3(8) .
O4 N6 O2 120.4(7) .
O3 N6 O2 120.3(7) .
O6 N7B O8B 116.9(14) .
O6 N7B O7B 124.0(13) .
O8B N7B O7B 118.6(14) .
O5 N7A O7A 110.4(16) .
O5 N7A O8A 129.6(15) .
O7A N7A O8A 120.0(14) .
N7B O7B O8B 135.8(17) 2_766
N7B O8B O7B 101.7(15) 2_766

loop_
_geom_bond_atom_site_label_1
_geom_bond_atom_site_label_2
_geom_bond_distance
_geom_bond_site_symmetry_2
Ru1 N2 1.953(6) .
Ru1 N4 2.002(6) .
Ru1 N1 2.053(6) .
Ru1 N3 2.064(6) .
Ru1 N5 2.087(5) .
Ru1 O1 2.136(5) .
Cl2 C23 1.730(7) .
N2 C10 1.343(9) .
N2 C6 1.351(9) .
N3 C15 1.321(9) .
N3 C11 1.365(9) .
N1 C1 1.298(9) .
N1 C5 1.378(9) .
N4 C20 1.352(9) .
N4 C16 1.349(8) .
N5 C21 1.339(9) .
N5 C29 1.383(9) .
O1 H1A 0.95(2) .
O1 H1B 0.96(2) .
C1 C2 1.380(12) .
C1 H1 0.9300 .
C11 C12 1.389(11) .
C11 C10 1.461(11) .
C24 C23 1.372(11) .
C24 C25 1.394(11) .
C24 C29 1.424(9) .
C21 C22 1.411(9) .
C21 C20 1.459(10) .
C6 C7 1.384(10) .
C6 C5 1.450(11) .
C10 C9 1.382(10) .
C16 C17 1.358(11) .
C16 H16 0.9300 .
C20 C19 1.383(10) .
C5 C4 1.365(11) .
C29 C28 1.391(11) .
C15 C14 1.374(11) .
C15 H15 0.9300 .
C14 C13 1.366(12) .
C14 H14 0.9300 .
C23 C22 1.374(10) .
C22 H22 0.9300 .
C27 C28 1.343(10) .
C27 C26 1.410(11) .
C27 H27 0.9300 .
C7 C8 1.369(13) .
C7 H7 0.9300 .
C25 C26 1.341(12) .
C25 H25 0.9300 .
C19 C18 1.374(11) .
C19 H19 0.9300 .
C9 C8 1.374(13) .
C9 H9 0.9300 .
C17 C18 1.397(11) .
C17 H17 0.9300 .
C28 H28 0.9300 .
C18 H18 0.9300 .
C4 C3 1.375(14) .
C4 H4 0.9300 .
C26 H26 0.9300 .
C8 H8 0.9300 .
C13 C12 1.379(12) .
C13 H13 0.9300 .
C12 H12 0.9300 .
C2 C3 1.338(14) .
C2 H2 0.9300 .
C3 H3 0.9300 .
N6 O4 1.239(9) .
N6 O3 1.260(8) .
N6 O2 1.263(10) .
O6 N7B 1.115(13) .
N7B O8B 1.199(18) .
N7B O7B 1.222(17) .
O7A N7A 1.215(17) .
O5 N7A 1.160(16) .
O8A N7A 1.270(19) .
O7B O8B 1.242(19) 2_766
O8B O7B 1.242(19) 2_766
O9B O9A 0.89(3) .

loop_
_geom_torsion_atom_site_label_1
_geom_torsion_atom_site_label_2
_geom_torsion_atom_site_label_3
_geom_torsion_atom_site_label_4
_geom_torsion
_geom_torsion_site_symmetry_4
N4 Ru1 N2 C10 -93.2(5) .
N1 Ru1 N2 C10 178.8(6) .
N3 Ru1 N2 C10 0.6(5) .
O1 Ru1 N2 C10 89.7(5) .
N4 Ru1 N2 C6 88.7(5) .
N1 Ru1 N2 C6 0.8(5) .
N3 Ru1 N2 C6 -177.5(6) .
O1 Ru1 N2 C6 -88.4(5) .
N2 Ru1 N3 C15 179.0(7) .
N4 Ru1 N3 C15 -86.2(6) .
N1 Ru1 N3 C15 174.0(6) .
N5 Ru1 N3 C15 -7.3(7) .
O1 Ru1 N3 C15 93.9(6) .
N2 Ru1 N3 C11 -0.6(5) .
N4 Ru1 N3 C11 94.1(5) .
N1 Ru1 N3 C11 -5.6(10) .
N5 Ru1 N3 C11 173.1(5) .
O1 Ru1 N3 C11 -85.8(5) .
N2 Ru1 N1 C1 178.0(7) .
N4 Ru1 N1 C1 82.3(7) .
N3 Ru1 N1 C1 -177.0(7) .
N5 Ru1 N1 C1 4.3(7) .
O1 Ru1 N1 C1 -96.8(7) .
N2 Ru1 N1 C5 -0.8(5) .
N4 Ru1 N1 C5 -96.6(5) .
N3 Ru1 N1 C5 4.2(10) .
N5 Ru1 N1 C5 -174.6(5) .
O1 Ru1 N1 C5 84.3(5) .
N2 Ru1 N4 C20 -161.5(5) .
N1 Ru1 N4 C20 -81.8(5) .
N3 Ru1 N4 C20 118.2(5) .
N5 Ru1 N4 C20 15.4(5) .
N2 Ru1 N4 C16 9.9(6) .
N1 Ru1 N4 C16 89.6(6) .
N3 Ru1 N4 C16 -70.4(6) .
N5 Ru1 N4 C16 -173.2(6) .
N4 Ru1 N5 C21 -16.1(5) .
N1 Ru1 N5 C21 71.4(5) .
N3 Ru1 N5 C21 -108.1(5) .
O1 Ru1 N5 C21 161.0(5) .
N4 Ru1 N5 C29 168.4(6) .
N1 Ru1 N5 C29 -104.1(6) .
N3 Ru1 N5 C29 76.4(6) .
O1 Ru1 N5 C29 -14.5(6) .
C5 N1 C1 C2 -2.2(12) .
Ru1 N1 C1 C2 178.9(6) .
C15 N3 C11 C12 -1.1(11) .
Ru1 N3 C11 C12 178.6(6) .
C15 N3 C11 C10 -179.1(6) .
Ru1 N3 C11 C10 0.6(8) .
C29 N5 C21 C22 7.4(10) .
Ru1 N5 C21 C22 -168.6(5) .
C29 N5 C21 C20 -169.4(6) .
Ru1 N5 C21 C20 14.5(7) .
C10 N2 C6 C7 0.2(11) .
Ru1 N2 C6 C7 178.2(6) .
C10 N2 C6 C5 -178.5(6) .
Ru1 N2 C6 C5 -0.6(8) .
C6 N2 C10 C9 -0.6(11) .
Ru1 N2 C10 C9 -178.6(6) .
C6 N2 C10 C11 177.5(6) .
Ru1 N2 C10 C11 -0.4(8) .
N3 C11 C10 N2 -0.2(10) .
C12 C11 C10 N2 -178.1(7) .
N3 C11 C10 C9 177.8(8) .
C12 C11 C10 C9 -0.1(13) .
C20 N4 C16 C17 0.4(10) .
Ru1 N4 C16 C17 -171.0(6) .
C16 N4 C20 C19 -1.6(10) .
Ru1 N4 C20 C19 170.6(5) .
C16 N4 C20 C21 175.6(6) .
Ru1 N4 C20 C21 -12.2(8) .
N5 C21 C20 N4 -2.2(9) .
C22 C21 C20 N4 -179.1(6) .
N5 C21 C20 C19 175.0(7) .
C22 C21 C20 C19 -1.9(11) .
C1 N1 C5 C4 1.5(11) .
Ru1 N1 C5 C4 -179.5(6) .
C1 N1 C5 C6 -178.2(7) .
Ru1 N1 C5 C6 0.8(8) .
N2 C6 C5 C4 -179.9(7) .
C7 C6 C5 C4 1.5(13) .
N2 C6 C5 N1 -0.2(10) .
C7 C6 C5 N1 -178.8(7) .
C21 N5 C29 C28 172.3(7) .
Ru1 N5 C29 C28 -12.4(10) .
C21 N5 C29 C24 -5.9(10) .
Ru1 N5 C29 C24 169.4(5) .
C23 C24 C29 N5 0.8(11) .
C25 C24 C29 N5 178.9(7) .
C23 C24 C29 C28 -177.5(7) .
C25 C24 C29 C28 0.7(11) .
C11 N3 C15 C14 1.2(11) .
Ru1 N3 C15 C14 -178.4(6) .
N3 C15 C14 C13 -1.0(12) .
C25 C24 C23 C22 -174.8(7) .
C29 C24 C23 C22 3.1(11) .
C25 C24 C23 Cl2 5.0(11) .
C29 C24 C23 Cl2 -177.1(5) .
C24 C23 C22 C21 -1.8(11) .
Cl2 C23 C22 C21 178.4(5) .
N5 C21 C22 C23 -3.7(10) .
C20 C21 C22 C23 173.0(6) .
N2 C6 C7 C8 0.9(12) .
C5 C6 C7 C8 179.5(8) .
C23 C24 C25 C26 177.3(8) .
C29 C24 C25 C26 -0.7(12) .
N4 C20 C19 C18 1.4(11) .
C21 C20 C19 C18 -175.6(7) .
N2 C10 C9 C8 -0.1(12) .
C11 C10 C9 C8 -178.0(8) .
N4 C16 C17 C18 1.0(12) .
C26 C27 C28 C29 -2.2(13) .
N5 C29 C28 C27 -177.5(7) .
C24 C29 C28 C27 0.7(12) .
C20 C19 C18 C17 0.1(11) .
C16 C17 C18 C19 -1.2(12) .
N1 C5 C4 C3 0.5(12) .
C6 C5 C4 C3 -179.8(8) .
C24 C25 C26 C27 -0.7(13) .
C28 C27 C26 C25 2.1(13) .
C6 C7 C8 C9 -1.6(13) .
C10 C9 C8 C7 1.2(13) .
C15 C14 C13 C12 0.5(12) .
C14 C13 C12 C11 -0.4(12) .
N3 C11 C12 C13 0.7(12) .
C10 C11 C12 C13 178.5(7) .
N1 C1 C2 C3 0.9(14) .
C1 C2 C3 C4 1.2(14) .
C5 C4 C3 C2 -1.8(14) .
O6 N7B O7B O8B -144(2) 2_766
O8B N7B O7B O8B 27(3) 2_766
O6 N7B O8B O7B 153.2(14) 2_766
O7B N7B O8B O7B -19(2) 2_766
